data_4304984
loop_
_publ_author_name
'Thengarai S. Venkatakrishnan'
'C\'edric Desplanches'
'Raghunathan Rajamani'
'Philippe Guionneau'
'Laurent Ducasse'
'S. Ramasesha'
'Jean-Pascal Sutter'

_publ_contact_author_address
;Laboratoire de Chimie de Coordination du CNRS
205 Route de NArbonne
31077 Toulouse (France)
;
_publ_contact_author_email sutter@lcc-toulouse.fr
_publ_contact_author_fax '(int 33) 561 55 30 0'
_publ_contact_author_name 'J.-P. Sutter'
_publ_section_title
;
Tetranuclear [{Ni(HL3)}{W(CN)8}]2 Square: A Case of Antiferromagnetic
{NiIIWV} Interactions
;
_journal_name_full 'Inorganic Chemistry'
_journal_page_first 4854
_journal_page_last 4860
_journal_paper_doi 10.1021/ic800114y
_journal_volume 47
_journal_year 2008
_chemical_formula_sum 'C26 H30 N13 Ni O2.5 W'
_chemical_formula_weight 807.19
_chemical_name_systematic
;
 ?
;
_space_group_IT_number 14
_symmetry_cell_setting monoclinic
_symmetry_space_group_name_Hall '-P 2yn'
_symmetry_space_group_name_H-M 'P 1 21/n 1'
_atom_sites_solution_hydrogens geom
_atom_sites_solution_primary direct
_atom_sites_solution_secondary difmap
_audit_creation_method SHELXL-97
_cell_angle_alpha 90.000(5)
_cell_angle_beta 92.887(5)
_cell_angle_gamma 90.000(5)
_cell_formula_units_Z 4
_cell_length_a 11.476(5)
_cell_length_b 20.003(5)
_cell_length_c 14.785(5)
_cell_measurement_temperature 293(2)
_cell_volume 3390(2)
_computing_structure_refinement 'SHELXL-97 (Sheldrick, 1997)'
_diffrn_ambient_temperature 293(2)
_diffrn_measured_fraction_theta_full 0.993
_diffrn_measured_fraction_theta_max 0.993
_diffrn_radiation_monochromator graphite
_diffrn_radiation_source 'fine-focus sealed tube'
_diffrn_radiation_type MoK\a
_diffrn_radiation_wavelength 0.71069
_diffrn_reflns_av_R_equivalents 0.0389
_diffrn_reflns_av_sigmaI/netI 0.0419
_diffrn_reflns_limit_h_max 14
_diffrn_reflns_limit_h_min -14
_diffrn_reflns_limit_k_max 25
_diffrn_reflns_limit_k_min -24
_diffrn_reflns_limit_l_max 17
_diffrn_reflns_limit_l_min -18
_diffrn_reflns_number 22011
_diffrn_reflns_theta_full 26.37
_diffrn_reflns_theta_max 26.37
_diffrn_reflns_theta_min 4.10
_exptl_absorpt_coefficient_mu 3.991
_exptl_absorpt_correction_type none
_exptl_crystal_colour 'dark red'
_exptl_crystal_density_diffrn 1.582
_exptl_crystal_density_method 'not measured'
_exptl_crystal_description needle
_exptl_crystal_F_000 1596
_exptl_crystal_size_max 0.1
_exptl_crystal_size_mid 0.02
_exptl_crystal_size_min 0.02
_refine_diff_density_max 1.370
_refine_diff_density_min -0.680
_refine_diff_density_rms 0.123
_refine_ls_extinction_method none
_refine_ls_goodness_of_fit_ref 0.995
_refine_ls_hydrogen_treatment constr
_refine_ls_matrix_type full
_refine_ls_number_parameters 386
_refine_ls_number_reflns 6869
_refine_ls_number_restraints 0
_refine_ls_restrained_S_all 0.995
_refine_ls_R_factor_all 0.0537
_refine_ls_R_factor_gt 0.0363
_refine_ls_shift/su_max 0.002
_refine_ls_shift/su_mean 0.000
_refine_ls_structure_factor_coef Fsqd
_refine_ls_weighting_details 'calc w=1/[\s^2^(Fo^2^)+(0.0544P)^2^+9.8942P] where P=(Fo^2^+2Fc^2^)/3'
_refine_ls_weighting_scheme calc
_refine_ls_wR_factor_gt 0.0934
_refine_ls_wR_factor_ref 0.1038
_reflns_number_gt 5458
_reflns_number_total 6869
_reflns_threshold_expression >2sigma(I)
_cod_data_source_file ic800114y-file004.cif
_cod_data_source_block ni2w2
_cod_original_formula_sum 'C26 H30 N13 Ni O2.50 W'
_cod_database_code 4304984

loop_
_symmetry_equiv_pos_as_xyz
'x, y, z'
'-x+1/2, y+1/2, -z+1/2'
'-x, -y, -z'
'x-1/2, -y-1/2, z-1/2'

loop_
_atom_site_label
_atom_site_type_symbol
_atom_site_fract_x
_atom_site_fract_y
_atom_site_fract_z
_atom_site_U_iso_or_equiv
_atom_site_adp_type
_atom_site_occupancy
_atom_site_symmetry_multiplicity
_atom_site_calc_flag
_atom_site_refinement_flags
_atom_site_disorder_assembly
_atom_site_disorder_group
W1 W 0.068845(18) 0.103383(10) 0.789333(13) 0.03050(9) Uani 1 1 d . . .
Ni2 Ni -0.04581(6) -0.14811(3) 0.85790(4) 0.03155(16) Uani 1 1 d . . .
N8 N 0.2791(6) 0.2092(3) 0.8497(4) 0.0663(17) Uani 1 1 d . . .
N4 N -0.0493(4) -0.0406(2) 0.8457(3) 0.0400(11) Uani 1 1 d . . .
C19 C 0.1583(6) -0.1375(3) 0.7530(5) 0.0464(15) Uani 1 1 d . . .
C21 C -0.0113(5) 0.0111(3) 0.8274(4) 0.0365(12) Uani 1 1 d . . .
C1 C 0.0694(5) -0.2666(3) 0.9512(4) 0.0461(14) Uani 1 1 d . . .
H1A H 0.0598 -0.2423 1.0071 0.055 Uiso 1 1 calc R . .
H1B H 0.0704 -0.3139 0.9662 0.055 Uiso 1 1 calc R . .
N9 N 0.0531(4) 0.1293(2) 1.0081(3) 0.0375(10) Uani 1 1 d . . .
C22 C 0.2049(6) 0.0417(3) 0.8522(4) 0.0464(14) Uani 1 1 d . . .
C26 C -0.0940(6) 0.1481(3) 0.8189(4) 0.0468(15) Uani 1 1 d . . .
N3 N -0.0447(4) -0.1418(2) 0.7231(3) 0.0401(11) Uani 1 1 d . . .
N5 N 0.1294(4) -0.1499(2) 0.8341(3) 0.0416(11) Uani 1 1 d . . .
N2 N -0.0371(4) -0.2536(2) 0.8892(3) 0.0361(10) Uani 1 1 d . . .
O5 O 0.0088(7) 0.2737(4) 0.4478(6) 0.115(2) Uiso 1 1 d . . .
N13 N 0.0471(5) 0.2276(3) 0.6419(5) 0.0634(17) Uani 1 1 d . . .
N1 N -0.2191(4) -0.1603(2) 0.8188(3) 0.0396(11) Uani 1 1 d . . .
C3 C 0.2106(5) -0.1738(3) 0.9057(5) 0.0494(15) Uani 1 1 d . . .
H3A H 0.1982 -0.1503 0.9617 0.059 Uiso 1 1 calc R . .
H3B H 0.2903 -0.1663 0.8894 0.059 Uiso 1 1 calc R . .
O3 O 0.3065(9) 0.0124(5) 0.0917(7) 0.060(2) Uiso 0.50 1 d P . .
N12 N 0.2423(6) 0.0547(4) 0.6302(4) 0.075(2) Uani 1 1 d . . .
N10 N 0.2779(6) 0.0098(3) 0.8848(5) 0.0694(18) Uani 1 1 d . . .
N6 N -0.1225(6) 0.0592(3) 0.6248(4) 0.0702(18) Uani 1 1 d . . .
C4 C -0.1393(5) -0.2741(3) 0.9414(4) 0.0427(14) Uani 1 1 d . . .
H4A H -0.1353 -0.2497 0.9982 0.051 Uiso 1 1 calc R . .
H4B H -0.1306 -0.3212 0.9560 0.051 Uiso 1 1 calc R . .
C25 C -0.0536(6) 0.0732(3) 0.6805(4) 0.0495(15) Uani 1 1 d . . .
N7 N -0.1842(6) 0.1706(4) 0.8346(4) 0.0717(19) Uani 1 1 d . . .
C24 C 0.2051(6) 0.1739(3) 0.8270(4) 0.0435(14) Uani 1 1 d . . .
O2 O 0.5292(9) 0.0743(5) 0.0456(7) 0.062(2) Uiso 0.50 1 d P . .
C8 C -0.0329(5) -0.2917(3) 0.8016(4) 0.0427(14) Uani 1 1 d . . .
H8A H 0.0370 -0.2784 0.7721 0.051 Uiso 1 1 calc R . .
H8B H -0.0992 -0.2780 0.7626 0.051 Uiso 1 1 calc R . .
C20 C 0.2802(7) -0.1322(4) 0.7205(6) 0.073(2) Uani 1 1 d . . .
H20A H 0.3355 -0.1398 0.7703 0.109 Uiso 1 1 calc R . .
H20B H 0.2918 -0.0884 0.6960 0.109 Uiso 1 1 calc R . .
H20C H 0.2910 -0.1651 0.6744 0.109 Uiso 1 1 calc R . .
C13 C -0.2482(6) -0.1518(3) 0.7346(4) 0.0462(15) Uani 1 1 d . . .
C16 C -0.0489(10) -0.0991(4) 0.5510(5) 0.079(3) Uani 1 1 d . . .
H16 H -0.0502 -0.0844 0.4912 0.095 Uiso 1 1 calc R . .
C9 C -0.0338(9) -0.3673(4) 0.8081(6) 0.071(2) Uani 1 1 d . . .
H9A H 0.0230 -0.3812 0.8552 0.086 Uiso 1 1 calc R . .
H9B H -0.1101 -0.3818 0.8257 0.086 Uiso 1 1 calc R . .
C23 C 0.0595(5) 0.1176(3) 0.9334(4) 0.0370(12) Uani 1 1 d . . .
C14 C -0.1478(6) -0.1350(3) 0.6779(4) 0.0457(15) Uani 1 1 d . . .
C6 C -0.2970(5) -0.1901(3) 0.8827(5) 0.0487(15) Uani 1 1 d . . .
H6A H -0.3771 -0.1876 0.8588 0.058 Uiso 1 1 calc R . .
H6B H -0.2910 -0.1661 0.9398 0.058 Uiso 1 1 calc R . .
C5 C -0.2605(5) -0.2639(3) 0.8973(5) 0.0497(15) Uani 1 1 d . . .
H5A H -0.3168 -0.2853 0.9347 0.060 Uiso 1 1 calc R . .
H5B H -0.2643 -0.2864 0.8391 0.060 Uiso 1 1 calc R . .
C2 C 0.1879(6) -0.2487(3) 0.9172(5) 0.0531(16) Uani 1 1 d . . .
H2A H 0.1962 -0.2705 0.8593 0.064 Uiso 1 1 calc R . .
H2B H 0.2475 -0.2667 0.9592 0.064 Uiso 1 1 calc R . .
C17 C 0.0570(8) -0.1053(4) 0.5987(5) 0.064(2) Uani 1 1 d . . .
H17 H 0.1266 -0.0949 0.5724 0.077 Uiso 1 1 calc R . .
C18 C 0.0558(6) -0.1276(3) 0.6870(4) 0.0463(15) Uani 1 1 d . . .
C12 C -0.3691(7) -0.1589(5) 0.6912(6) 0.077(2) Uani 1 1 d . . .
H12A H -0.4228 -0.1699 0.7366 0.116 Uiso 1 1 calc R . .
H12B H -0.3694 -0.1938 0.6466 0.116 Uiso 1 1 calc R . .
H12C H -0.3921 -0.1175 0.6627 0.116 Uiso 1 1 calc R . .
C10 C -0.0068(9) -0.4010(4) 0.7220(6) 0.073(2) Uani 1 1 d . . .
H10A H -0.0123 -0.4489 0.7310 0.088 Uiso 1 1 calc R . .
H10B H 0.0735 -0.3911 0.7094 0.088 Uiso 1 1 calc R . .
C15 C -0.1516(8) -0.1138(4) 0.5887(5) 0.062(2) Uani 1 1 d . . .
H15 H -0.2223 -0.1097 0.5555 0.074 Uiso 1 1 calc R . .
N14 N -0.0820(10) -0.3829(5) 0.6405(8) 0.129(4) Uani 1 1 d . . .
H14A H -0.0587 -0.4054 0.5927 0.194 Uiso 1 1 calc R . .
H14B H -0.0763 -0.3392 0.6301 0.194 Uiso 1 1 calc R . .
H14C H -0.1558 -0.3932 0.6499 0.194 Uiso 1 1 calc R . .
C27 C 0.0545(5) 0.1855(3) 0.6941(4) 0.0440(14) Uani 1 1 d . . .
C28 C 0.1814(6) 0.0712(3) 0.6849(4) 0.0484(15) Uani 1 1 d . . .
O4 O 0.3282(10) -0.0290(6) 0.4923(8) 0.078(3) Uiso 0.50 1 d P . .

loop_
_atom_site_aniso_label
_atom_site_aniso_U_11
_atom_site_aniso_U_22
_atom_site_aniso_U_33
_atom_site_aniso_U_23
_atom_site_aniso_U_13
_atom_site_aniso_U_12
W1 0.03636(13) 0.03238(13) 0.02271(13) 0.00115(8) 0.00116(8) -0.00251(9)
Ni2 0.0356(4) 0.0355(3) 0.0234(3) -0.0003(3) 0.0007(3) -0.0031(3)
N8 0.068(4) 0.073(4) 0.057(4) -0.004(3) 0.000(3) -0.028(3)
N4 0.048(3) 0.039(3) 0.033(3) -0.004(2) 0.000(2) -0.009(2)
C19 0.048(3) 0.036(3) 0.057(4) -0.001(3) 0.014(3) -0.002(3)
C21 0.045(3) 0.038(3) 0.026(3) -0.002(2) -0.003(2) 0.000(3)
C1 0.056(4) 0.044(3) 0.038(3) 0.003(3) -0.006(3) 0.005(3)
N9 0.048(3) 0.036(2) 0.029(3) -0.0032(19) 0.002(2) -0.005(2)
C22 0.046(3) 0.053(4) 0.040(3) 0.005(3) 0.002(3) 0.002(3)
C26 0.050(4) 0.061(4) 0.029(3) 0.008(3) -0.001(3) 0.003(3)
N3 0.055(3) 0.037(3) 0.029(2) -0.0029(19) 0.002(2) -0.001(2)
N5 0.042(3) 0.040(3) 0.043(3) 0.000(2) 0.007(2) -0.003(2)
N2 0.041(3) 0.033(2) 0.034(3) -0.0024(19) 0.001(2) -0.002(2)
N13 0.042(3) 0.069(4) 0.080(4) 0.039(3) 0.003(3) 0.000(3)
N1 0.039(3) 0.039(3) 0.040(3) -0.003(2) -0.005(2) -0.004(2)
C3 0.037(3) 0.056(4) 0.055(4) 0.002(3) -0.002(3) -0.005(3)
N12 0.079(4) 0.105(5) 0.043(4) -0.005(4) 0.009(3) 0.024(4)
N10 0.059(4) 0.075(4) 0.072(4) 0.018(3) -0.008(3) 0.017(3)
N6 0.084(5) 0.072(4) 0.051(4) -0.001(3) -0.023(3) -0.012(4)
C4 0.051(4) 0.039(3) 0.039(3) 0.003(3) 0.006(3) -0.007(3)
C25 0.067(4) 0.048(4) 0.033(3) 0.001(3) -0.001(3) -0.008(3)
N7 0.052(4) 0.112(6) 0.050(4) 0.005(4) 0.001(3) 0.016(4)
C24 0.055(4) 0.045(3) 0.031(3) 0.003(2) 0.002(3) -0.006(3)
C8 0.046(3) 0.039(3) 0.044(3) -0.006(3) 0.007(3) 0.007(3)
C20 0.058(5) 0.081(5) 0.082(6) 0.001(4) 0.035(4) -0.007(4)
C13 0.051(4) 0.044(3) 0.042(4) -0.004(3) -0.014(3) 0.003(3)
C16 0.130(9) 0.076(6) 0.033(4) 0.009(4) 0.006(5) 0.002(5)
C9 0.107(7) 0.042(4) 0.066(5) -0.009(3) 0.015(5) 0.010(4)
C23 0.036(3) 0.035(3) 0.040(3) 0.001(2) 0.002(2) -0.003(2)
C14 0.064(4) 0.038(3) 0.034(3) -0.005(3) -0.010(3) 0.004(3)
C6 0.036(3) 0.055(4) 0.055(4) 0.002(3) 0.003(3) -0.005(3)
C5 0.046(3) 0.048(4) 0.055(4) -0.003(3) 0.008(3) -0.012(3)
C2 0.043(3) 0.058(4) 0.057(4) 0.005(3) -0.007(3) 0.007(3)
C17 0.088(6) 0.067(5) 0.039(4) 0.007(3) 0.017(4) 0.001(4)
C18 0.065(4) 0.042(3) 0.033(3) -0.001(3) 0.014(3) -0.004(3)
C12 0.060(5) 0.092(6) 0.076(6) 0.001(5) -0.037(4) -0.009(4)
C10 0.093(6) 0.046(4) 0.080(6) -0.021(4) -0.007(5) 0.009(4)
C15 0.084(5) 0.068(5) 0.033(4) 0.000(3) -0.009(4) 0.004(4)
N14 0.128(8) 0.122(8) 0.135(9) -0.064(7) -0.027(7) 0.022(6)
C27 0.035(3) 0.047(3) 0.050(4) 0.011(3) 0.001(3) -0.002(3)
C28 0.055(4) 0.059(4) 0.032(3) -0.002(3) 0.001(3) 0.007(3)

loop_
_atom_type_symbol
_atom_type_description
_atom_type_scat_dispersion_real
_atom_type_scat_dispersion_imag
_atom_type_scat_source
C C 0.0033 0.0016 'International Tables Vol C Tables 4.2.6.8 and 6.1.1.4'
H H 0.0000 0.0000 'International Tables Vol C Tables 4.2.6.8 and 6.1.1.4'
N N 0.0061 0.0033 'International Tables Vol C Tables 4.2.6.8 and 6.1.1.4'
Ni Ni 0.3393 1.1124 'International Tables Vol C Tables 4.2.6.8 and 6.1.1.4'
W W -0.8490 6.8722 'International Tables Vol C Tables 4.2.6.8 and 6.1.1.4'
O O 0.0106 0.0060 'International Tables Vol C Tables 4.2.6.8 and 6.1.1.4'

loop_
_geom_angle_atom_site_label_1
_geom_angle_atom_site_label_2
_geom_angle_atom_site_label_3
_geom_angle
_geom_angle_site_symmetry_1
_geom_angle_site_symmetry_3
_geom_angle_publ_flag
C26 W1 C21 85.2(2) . . ?
C26 W1 C28 146.2(2) . . ?
C21 W1 C28 102.1(2) . . ?
C26 W1 C24 107.7(3) . . ?
C21 W1 C24 143.8(2) . . ?
C28 W1 C24 85.9(2) . . ?
C26 W1 C23 69.9(2) . . ?
C21 W1 C23 79.1(2) . . ?
C28 W1 C23 143.7(2) . . ?
C24 W1 C23 74.3(2) . . ?
C26 W1 C27 77.1(2) . . ?
C21 W1 C27 143.4(2) . . ?
C28 W1 C27 77.9(2) . . ?
C24 W1 C27 72.7(2) . . ?
C23 W1 C27 122.4(2) . . ?
C26 W1 C22 140.4(2) . . ?
C21 W1 C22 73.0(2) . . ?
C28 W1 C22 72.1(2) . . ?
C24 W1 C22 76.3(2) . . ?
C23 W1 C22 73.8(2) . . ?
C27 W1 C22 137.9(2) . . ?
C26 W1 C25 74.2(3) . . ?
C21 W1 C25 71.7(2) . . ?
C28 W1 C25 77.0(3) . . ?
C24 W1 C25 143.9(2) . . ?
C23 W1 C25 135.0(2) . . ?
C27 W1 C25 72.8(2) . . ?
C22 W1 C25 125.9(3) . . ?
N3 Ni2 N9 165.5(2) . 3_557 ?
N3 Ni2 N1 77.4(2) . . ?
N9 Ni2 N1 102.1(2) 3_557 . ?
N3 Ni2 N5 77.0(2) . . ?
N9 Ni2 N5 105.0(2) 3_557 . ?
N1 Ni2 N5 152.7(2) . . ?
N3 Ni2 N4 81.66(19) . . ?
N9 Ni2 N4 84.00(18) 3_557 . ?
N1 Ni2 N4 94.66(19) . . ?
N5 Ni2 N4 90.99(19) . . ?
N3 Ni2 N2 105.79(19) . . ?
N9 Ni2 N2 88.61(18) 3_557 . ?
N1 Ni2 N2 88.71(19) . . ?
N5 Ni2 N2 89.12(19) . . ?
N4 Ni2 N2 172.37(18) . . ?
C21 N4 Ni2 154.5(5) . . ?
N5 C19 C20 126.8(7) . . ?
N5 C19 C18 113.7(5) . . ?
C20 C19 C18 119.5(6) . . ?
N4 C21 W1 176.1(5) . . ?
C2 C1 N2 117.9(5) . . ?
C23 N9 Ni2 178.2(5) . 3_557 ?
N10 C22 W1 179.0(6) . . ?
N7 C26 W1 178.0(7) . . ?
C18 N3 C14 122.9(6) . . ?
C18 N3 Ni2 117.6(4) . . ?
C14 N3 Ni2 117.1(4) . . ?
C19 N5 C3 123.8(5) . . ?
C19 N5 Ni2 117.1(4) . . ?
C3 N5 Ni2 118.5(4) . . ?
C4 N2 C8 111.5(4) . . ?
C4 N2 C1 105.7(4) . . ?
C8 N2 C1 112.0(4) . . ?
C4 N2 Ni2 110.5(3) . . ?
C8 N2 Ni2 108.3(3) . . ?
C1 N2 Ni2 109.0(3) . . ?
C13 N1 C6 122.9(5) . . ?
C13 N1 Ni2 117.2(4) . . ?
C6 N1 Ni2 118.8(4) . . ?
N5 C3 C2 107.3(5) . . ?
N2 C4 C5 117.8(5) . . ?
N6 C25 W1 176.6(7) . . ?
N8 C24 W1 177.0(6) . . ?
N2 C8 C9 116.8(5) . . ?
N1 C13 C14 113.7(5) . . ?
N1 C13 C12 126.2(7) . . ?
C14 C13 C12 120.0(6) . . ?
C15 C16 C17 122.0(7) . . ?
C10 C9 C8 113.3(7) . . ?
N9 C23 W1 175.5(5) . . ?
N3 C14 C15 119.5(7) . . ?
N3 C14 C13 112.6(5) . . ?
C15 C14 C13 127.9(6) . . ?
N1 C6 C5 108.0(5) . . ?
C4 C5 C6 115.0(5) . . ?
C1 C2 C3 115.4(6) . . ?
C18 C17 C16 117.5(8) . . ?
N3 C18 C17 120.0(7) . . ?
N3 C18 C19 112.3(5) . . ?
C17 C18 C19 127.7(7) . . ?
C9 C10 N14 116.4(8) . . ?
C16 C15 C14 118.0(8) . . ?
N13 C27 W1 178.0(6) . . ?
N12 C28 W1 179.0(7) . . ?

loop_
_geom_bond_atom_site_label_1
_geom_bond_atom_site_label_2
_geom_bond_distance
_geom_bond_site_symmetry_2
_geom_bond_publ_flag
W1 C26 2.137(7) . ?
W1 C21 2.150(6) . ?
W1 C28 2.160(6) . ?
W1 C24 2.158(6) . ?
W1 C23 2.156(6) . ?
W1 C27 2.164(6) . ?
W1 C22 2.163(7) . ?
W1 C25 2.168(7) . ?
Ni2 N3 1.998(5) . ?
Ni2 N9 2.022(5) 3_557 ?
Ni2 N1 2.057(5) . ?
Ni2 N5 2.059(5) . ?
Ni2 N4 2.158(5) . ?
Ni2 N2 2.161(5) . ?
N8 C24 1.143(8) . ?
N4 C21 1.159(7) . ?
C19 N5 1.284(8) . ?
C19 C20 1.506(9) . ?
C19 C18 1.503(10) . ?
C1 C2 1.516(9) . ?
C1 N2 1.514(7) . ?
N9 C23 1.136(7) . ?
N9 Ni2 2.022(5) 3_557 ?
C22 N10 1.140(8) . ?
C26 N7 1.163(9) . ?
N3 C18 1.325(8) . ?
N3 C14 1.335(8) . ?
N5 C3 1.454(8) . ?
N2 C4 1.494(7) . ?
N2 C8 1.505(7) . ?
N13 C27 1.142(8) . ?
N1 C13 1.284(8) . ?
N1 C6 1.460(8) . ?
C3 C2 1.532(9) . ?
N12 C28 1.144(8) . ?
N6 C25 1.147(8) . ?
C4 C5 1.520(9) . ?
C8 C9 1.516(9) . ?
C13 C14 1.498(9) . ?
C13 C12 1.505(9) . ?
C16 C15 1.361(13) . ?
C16 C17 1.380(13) . ?
C9 C10 1.487(11) . ?
C14 C15 1.384(9) . ?
C6 C5 1.548(9) . ?
C17 C18 1.381(9) . ?
C10 N14 1.491(13) . ?

loop_
_geom_torsion_atom_site_label_1
_geom_torsion_atom_site_label_2
_geom_torsion_atom_site_label_3
_geom_torsion_atom_site_label_4
_geom_torsion
_geom_torsion_site_symmetry_1
_geom_torsion_site_symmetry_2
_geom_torsion_site_symmetry_3
_geom_torsion_site_symmetry_4
_geom_torsion_publ_flag
N3 Ni2 N4 C21 -65.2(10) . . . . ?
N9 Ni2 N4 C21 116.5(10) 3_557 . . . ?
N1 Ni2 N4 C21 -141.7(10) . . . . ?
N5 Ni2 N4 C21 11.5(10) . . . . ?
N2 Ni2 N4 C21 102.3(16) . . . . ?
Ni2 N4 C21 W1 8(8) . . . . ?
C26 W1 C21 N4 166(7) . . . . ?
C28 W1 C21 N4 19(7) . . . . ?
C24 W1 C21 N4 -81(7) . . . . ?
C23 W1 C21 N4 -124(7) . . . . ?
C27 W1 C21 N4 105(7) . . . . ?
C22 W1 C21 N4 -48(7) . . . . ?
C25 W1 C21 N4 91(7) . . . . ?
C26 W1 C22 N10 -138(40) . . . . ?
C21 W1 C22 N10 162(41) . . . . ?
C28 W1 C22 N10 53(41) . . . . ?
C24 W1 C22 N10 -37(41) . . . . ?
C23 W1 C22 N10 -114(41) . . . . ?
C27 W1 C22 N10 7(41) . . . . ?
C25 W1 C22 N10 111(41) . . . . ?
C21 W1 C26 N7 -21(16) . . . . ?
C28 W1 C26 N7 84(16) . . . . ?
C24 W1 C26 N7 -167(16) . . . . ?
C23 W1 C26 N7 -101(16) . . . . ?
C27 W1 C26 N7 127(16) . . . . ?
C22 W1 C26 N7 -77(16) . . . . ?
C25 W1 C26 N7 51(16) . . . . ?
N9 Ni2 N3 C18 86.0(9) 3_557 . . . ?
N1 Ni2 N3 C18 175.7(5) . . . . ?
N5 Ni2 N3 C18 -13.9(4) . . . . ?
N4 Ni2 N3 C18 79.0(5) . . . . ?
N2 Ni2 N3 C18 -99.3(5) . . . . ?
N9 Ni2 N3 C14 -77.1(10) 3_557 . . . ?
N1 Ni2 N3 C14 12.6(4) . . . . ?
N5 Ni2 N3 C14 -177.1(5) . . . . ?
N4 Ni2 N3 C14 -84.1(4) . . . . ?
N2 Ni2 N3 C14 97.6(4) . . . . ?
C20 C19 N5 C3 -12.5(10) . . . . ?
C18 C19 N5 C3 167.7(5) . . . . ?
C20 C19 N5 Ni2 176.4(6) . . . . ?
C18 C19 N5 Ni2 -3.4(7) . . . . ?
N3 Ni2 N5 C19 9.1(4) . . . . ?
N9 Ni2 N5 C19 -156.2(4) 3_557 . . . ?
N1 Ni2 N5 C19 30.0(7) . . . . ?
N4 Ni2 N5 C19 -72.1(5) . . . . ?
N2 Ni2 N5 C19 115.5(5) . . . . ?
N3 Ni2 N5 C3 -162.5(5) . . . . ?
N9 Ni2 N5 C3 32.2(5) 3_557 . . . ?
N1 Ni2 N5 C3 -141.6(5) . . . . ?
N4 Ni2 N5 C3 116.3(4) . . . . ?
N2 Ni2 N5 C3 -56.1(4) . . . . ?
C2 C1 N2 C4 -178.4(5) . . . . ?
C2 C1 N2 C8 60.1(7) . . . . ?
C2 C1 N2 Ni2 -59.7(6) . . . . ?
N3 Ni2 N2 C4 -122.4(4) . . . . ?
N9 Ni2 N2 C4 56.3(4) 3_557 . . . ?
N1 Ni2 N2 C4 -45.9(4) . . . . ?
N5 Ni2 N2 C4 161.4(4) . . . . ?
N4 Ni2 N2 C4 70.5(15) . . . . ?
N3 Ni2 N2 C8 -0.1(4) . . . . ?
N9 Ni2 N2 C8 178.6(4) 3_557 . . . ?
N1 Ni2 N2 C8 76.4(4) . . . . ?
N5 Ni2 N2 C8 -76.3(4) . . . . ?
N4 Ni2 N2 C8 -167.2(13) . . . . ?
N3 Ni2 N2 C1 122.0(4) . . . . ?
N9 Ni2 N2 C1 -59.4(4) 3_557 . . . ?
N1 Ni2 N2 C1 -161.5(4) . . . . ?
N5 Ni2 N2 C1 45.7(4) . . . . ?
N4 Ni2 N2 C1 -45.2(15) . . . . ?
N3 Ni2 N1 C13 -7.0(4) . . . . ?
N9 Ni2 N1 C13 158.2(4) 3_557 . . . ?
N5 Ni2 N1 C13 -27.9(7) . . . . ?
N4 Ni2 N1 C13 73.3(5) . . . . ?
N2 Ni2 N1 C13 -113.5(5) . . . . ?
N3 Ni2 N1 C6 161.5(5) . . . . ?
N9 Ni2 N1 C6 -33.3(5) 3_557 . . . ?
N5 Ni2 N1 C6 140.6(5) . . . . ?
N4 Ni2 N1 C6 -118.1(4) . . . . ?
N2 Ni2 N1 C6 55.0(4) . . . . ?
C19 N5 C3 C2 -103.1(7) . . . . ?
Ni2 N5 C3 C2 67.9(6) . . . . ?
C8 N2 C4 C5 -60.6(7) . . . . ?
C1 N2 C4 C5 177.5(5) . . . . ?
Ni2 N2 C4 C5 59.8(6) . . . . ?
C26 W1 C25 N6 3(11) . . . . ?
C21 W1 C25 N6 93(11) . . . . ?
C28 W1 C25 N6 -159(11) . . . . ?
C24 W1 C25 N6 -95(11) . . . . ?
C23 W1 C25 N6 41(11) . . . . ?
C27 W1 C25 N6 -78(11) . . . . ?
C22 W1 C25 N6 145(11) . . . . ?
C26 W1 C24 N8 117(12) . . . . ?
C21 W1 C24 N8 10(12) . . . . ?
C28 W1 C24 N8 -95(12) . . . . ?
C23 W1 C24 N8 54(12) . . . . ?
C27 W1 C24 N8 -174(12) . . . . ?
C22 W1 C24 N8 -22(12) . . . . ?
C25 W1 C24 N8 -156(12) . . . . ?
C4 N2 C8 C9 -54.8(7) . . . . ?
C1 N2 C8 C9 63.4(7) . . . . ?
Ni2 N2 C8 C9 -176.5(5) . . . . ?
C6 N1 C13 C14 -167.1(5) . . . . ?
Ni2 N1 C13 C14 0.9(7) . . . . ?
C6 N1 C13 C12 11.3(10) . . . . ?
Ni2 N1 C13 C12 179.3(6) . . . . ?
N2 C8 C9 C10 -169.0(7) . . . . ?
Ni2 N9 C23 W1 -144(12) 3_557 . . . ?
C26 W1 C23 N9 -55(7) . . . . ?
C21 W1 C23 N9 -143(7) . . . . ?
C28 W1 C23 N9 121(7) . . . . ?
C24 W1 C23 N9 61(7) . . . . ?
C27 W1 C23 N9 4(7) . . . . ?
C22 W1 C23 N9 141(7) . . . . ?
C25 W1 C23 N9 -94(7) . . . . ?
C18 N3 C14 C15 1.7(9) . . . . ?
Ni2 N3 C14 C15 163.8(5) . . . . ?
C18 N3 C14 C13 -177.8(5) . . . . ?
Ni2 N3 C14 C13 -15.7(6) . . . . ?
N1 C13 C14 N3 9.4(8) . . . . ?
C12 C13 C14 N3 -169.1(6) . . . . ?
N1 C13 C14 C15 -170.1(6) . . . . ?
C12 C13 C14 C15 11.4(10) . . . . ?
C13 N1 C6 C5 100.8(7) . . . . ?
Ni2 N1 C6 C5 -67.0(6) . . . . ?
N2 C4 C5 C6 -66.6(7) . . . . ?
N1 C6 C5 C4 64.1(7) . . . . ?
N2 C1 C2 C3 67.9(8) . . . . ?
N5 C3 C2 C1 -65.3(7) . . . . ?
C15 C16 C17 C18 0.4(12) . . . . ?
C14 N3 C18 C17 -0.7(9) . . . . ?
Ni2 N3 C18 C17 -162.8(5) . . . . ?
C14 N3 C18 C19 178.1(5) . . . . ?
Ni2 N3 C18 C19 16.1(7) . . . . ?
C16 C17 C18 N3 -0.4(10) . . . . ?
C16 C17 C18 C19 -179.0(7) . . . . ?
N5 C19 C18 N3 -7.9(8) . . . . ?
C20 C19 C18 N3 172.3(6) . . . . ?
N5 C19 C18 C17 170.8(6) . . . . ?
C20 C19 C18 C17 -9.0(10) . . . . ?
C8 C9 C10 N14 -55.6(11) . . . . ?
C17 C16 C15 C14 0.5(12) . . . . ?
N3 C14 C15 C16 -1.6(10) . . . . ?
C13 C14 C15 C16 177.9(7) . . . . ?
C26 W1 C27 N13 -121(16) . . . . ?
C21 W1 C27 N13 -58(16) . . . . ?
C28 W1 C27 N13 36(16) . . . . ?
C24 W1 C27 N13 125(16) . . . . ?
C23 W1 C27 N13 -177(100) . . . . ?
C22 W1 C27 N13 81(16) . . . . ?
C25 W1 C27 N13 -44(16) . . . . ?
C26 W1 C28 N12 128(40) . . . . ?
C21 W1 C28 N12 -132(40) . . . . ?
C24 W1 C28 N12 12(40) . . . . ?
C23 W1 C28 N12 -44(40) . . . . ?
C27 W1 C28 N12 85(40) . . . . ?
C22 W1 C28 N12 -65(40) . . . . ?
C25 W1 C28 N12 160(40) . . . . ?
